data_4508450
loop_
_publ_author_name
'Gomez, Germ E.'
'Bernini, Mar C.'
'Brusau, Elena V.'
'Narda, Griselda E.'
'Massad, Walter A.'
'Labrador, Ana'

_publ_section_title
;
 Two Sets of Metal Organic Frameworks along the Lanthanide Series
 Constructed by 2,3-Dimethylsuccinate: Structures, Topologies, and Strong
 Emission without Ligand Sensitization
;
_journal_issue 12
_journal_name_full 'Crystal Growth &amp; Design'
_journal_page_first 5249
_journal_paper_doi 10.1021/cg401006d
_journal_volume 13
_journal_year 2013
_chemical_formula_sum 'C10 O7 Pr'
_chemical_formula_weight 388.13
_chemical_name_systematic
; 
 ? 
;
_space_group_IT_number 15
_symmetry_cell_setting monoclinic
_symmetry_space_group_name_Hall '-C 2yc'
_symmetry_space_group_name_H-M 'C 1 2/c 1'
_atom_sites_solution_hydrogens geom
_atom_sites_solution_primary direct
_atom_sites_solution_secondary difmap
_audit_creation_method SHELXL-97
_cell_angle_alpha 90.00
_cell_angle_beta 93.935(3)
_cell_angle_gamma 90.00
_cell_formula_units_Z 8
_cell_length_a 22.602(3)
_cell_length_b 12.3940(18)
_cell_length_c 8.3626(12)
_cell_measurement_temperature 293(2)
_cell_volume 2337.1(6)
_computing_structure_refinement 'SHELXL-97 (Sheldrick, 1997)'
_computing_structure_solution 'SHELXS-97 (Sheldrick, 1990)'
_diffrn_ambient_temperature 293(2)
_diffrn_measured_fraction_theta_full 0.991
_diffrn_measured_fraction_theta_max 0.991
_diffrn_radiation_monochromator graphite
_diffrn_radiation_source 'fine-focus sealed tube'
_diffrn_radiation_type MoK\a
_diffrn_radiation_wavelength 0.71073
_diffrn_reflns_av_R_equivalents 0.0659
_diffrn_reflns_av_sigmaI/netI 0.0493
_diffrn_reflns_limit_h_max 26
_diffrn_reflns_limit_h_min -26
_diffrn_reflns_limit_k_max 14
_diffrn_reflns_limit_k_min -14
_diffrn_reflns_limit_l_max 9
_diffrn_reflns_limit_l_min -9
_diffrn_reflns_number 8069
_diffrn_reflns_theta_full 25.10
_diffrn_reflns_theta_max 25.10
_diffrn_reflns_theta_min 1.87
_exptl_absorpt_coefficient_mu 4.194
_exptl_absorpt_correction_type multi-scan
_exptl_absorpt_process_details sadabs
_exptl_crystal_colour green
_exptl_crystal_density_diffrn 2.206
_exptl_crystal_density_method 'not measured'
_exptl_crystal_description prismatic
_exptl_crystal_F_000 1520
_refine_diff_density_max 62.188
_refine_diff_density_min -31.313
_refine_diff_density_rms 5.034
_refine_ls_extinction_method none
_refine_ls_goodness_of_fit_ref 27.554
_refine_ls_hydrogen_treatment mixed
_refine_ls_matrix_type full
_refine_ls_number_parameters 164
_refine_ls_number_reflns 2059
_refine_ls_number_restraints 0
_refine_ls_restrained_S_all 27.554
_refine_ls_R_factor_all 0.2536
_refine_ls_R_factor_gt 0.2010
_refine_ls_shift/su_max 8.949
_refine_ls_shift/su_mean 0.492
_refine_ls_structure_factor_coef Fsqd
_refine_ls_weighting_details 'calc w=1/[\s^2^(Fo^2^)+(0.0100P)^2^+0.0000P] where P=(Fo^2^+2Fc^2^)/3'
_refine_ls_weighting_scheme calc
_refine_ls_wR_factor_gt 0.6402
_refine_ls_wR_factor_ref 0.6869
_reflns_number_gt 1803
_reflns_number_total 2059
_reflns_threshold_expression >2sigma(I)
_cod_data_source_file cg401006d_si_005.cif
_cod_data_source_block Compound1_C2/c
_cod_original_sg_symbol_H-M C2/c
_cod_database_code 4508450

loop_
_symmetry_equiv_pos_as_xyz
'x, y, z'
'-x, y, -z+1/2'
'x+1/2, y+1/2, z'
'-x+1/2, y+1/2, -z+1/2'
'-x, -y, -z'
'x, -y, z-1/2'
'-x+1/2, -y+1/2, -z'
'x+1/2, -y+1/2, z-1/2'

loop_
_atom_site_label
_atom_site_type_symbol
_atom_site_fract_x
_atom_site_fract_y
_atom_site_fract_z
_atom_site_U_iso_or_equiv
_atom_site_adp_type
_atom_site_occupancy
_atom_site_symmetry_multiplicity
_atom_site_calc_flag
_atom_site_refinement_flags
Pr1 Pr 0.18989(5) 0.45934(8) 0.53253(10) 0.0147(4) Uani 1 1 d .
O1 O 0.1288(6) 0.4832(12) 0.2552(14) 0.031(4) Uani 1 1 d .
O2 O 0.0854(7) 0.4181(14) 0.4576(14) 0.040(4) Uani 1 1 d .
O3 O 0.2528(6) 0.4621(10) 0.2654(14) 0.024(3) Uani 1 1 d .
O4 O 0.2975(6) 0.4111(10) 0.4905(12) 0.022(3) Uani 1 1 d .
O7 O 0.1977(7) 0.3057(10) 0.7216(14) 0.027(4) Uani 1 1 d .
O8 O 0.1891(7) 0.6521(11) 0.4733(14) 0.028(4) Uani 1 1 d .
O10 O 0.1843(7) 0.2849(11) 0.3715(14) 0.031(4) Uani 1 1 d .
C1 C 0.0817(10) 0.446(2) 0.317(2) 0.046(7) Uani 1 1 d .
C2 C 0.013(5) 0.22(2) 0.154(11) 0.8(2) Uani 1 1 d .
C3 C 0.0000 0.280(3) 0.2500 0.066(17) Uani 1 2 d S
C4 C 0.1835(9) 0.2827(15) 0.859(2) 0.020(5) Uani 1 1 d .
C5 C 0.1619(9) 0.1689(15) 0.897(2) 0.024(5) Uani 1 1 d .
C7 C 0.1057(11) 0.175(2) 1.000(2) 0.050(7) Uani 1 1 d .
C10 C 0.2986(9) 0.4251(14) 0.341(2) 0.019(4) Uani 1 1 d .
C11 C 0.1462(9) 0.1002(16) 0.745(2) 0.024(5) Uani 1 1 d .
C12 C 0.0913(11) 0.134(2) 0.641(3) 0.047(7) Uani 1 1 d .
C20 C 0.030(3) 0.38(2) 0.219(5) 0.33(15) Uani 1 1 d .
C27 C 0.0000 0.604(2) 0.2500 0.029(10) Uani 1 2 d S

loop_
_atom_site_aniso_label
_atom_site_aniso_U_11
_atom_site_aniso_U_22
_atom_site_aniso_U_33
_atom_site_aniso_U_23
_atom_site_aniso_U_13
_atom_site_aniso_U_12
Pr1 0.0201(6) 0.0216(6) 0.0028(5) -0.0004(4) 0.0026(4) -0.0004(6)
O1 0.020(8) 0.055(10) 0.019(7) 0.011(7) 0.006(6) -0.001(8)
O2 0.036(9) 0.081(12) 0.005(7) -0.004(7) 0.008(6) -0.018(9)
O3 0.026(8) 0.029(8) 0.015(6) 0.003(6) 0.000(6) 0.013(7)
O4 0.030(8) 0.034(8) 0.004(6) -0.001(5) 0.005(5) 0.002(7)
O7 0.047(11) 0.020(7) 0.016(6) 0.003(6) 0.009(7) -0.004(7)
O8 0.051(10) 0.029(8) 0.005(5) 0.011(5) 0.002(6) 0.006(7)
O10 0.045(10) 0.033(9) 0.015(7) -0.002(6) 0.003(7) 0.002(8)
C1 0.020(12) 0.11(2) 0.008(10) -0.001(11) 0.006(9) -0.003(14)
C2 0.26(12) 2.0(7) 0.25(8) 0.86(18) -0.19(7) 0.2(2)
C3 0.14(5) 0.019(18) 0.05(3) 0.000 0.08(3) 0.000
C4 0.027(12) 0.019(11) 0.014(10) 0.005(8) -0.002(9) 0.006(9)
C5 0.029(13) 0.024(11) 0.020(10) -0.007(8) 0.015(9) -0.010(10)
C7 0.061(17) 0.064(17) 0.032(12) -0.018(11) 0.050(13) -0.013(14)
C10 0.027(12) 0.012(9) 0.019(10) 0.001(7) -0.002(9) -0.001(9)
C11 0.023(12) 0.034(12) 0.014(9) -0.002(8) 0.002(8) 0.007(10)
C12 0.041(16) 0.054(17) 0.046(14) -0.008(13) -0.006(12) 0.022(15)
C20 0.01(2) 1.0(4) 0.00(2) 0.01(7) -0.004(16) -0.14(9)
C27 0.03(3) 0.004(14) 0.05(2) 0.000 0.014(19) 0.000

loop_
_atom_type_symbol
_atom_type_description
_atom_type_scat_dispersion_real
_atom_type_scat_dispersion_imag
_atom_type_scat_source
C C 0.0033 0.0016 'International Tables Vol C Tables 4.2.6.8 and 6.1.1.4'
H H 0.0000 0.0000 'International Tables Vol C Tables 4.2.6.8 and 6.1.1.4'
O O 0.0106 0.0060 'International Tables Vol C Tables 4.2.6.8 and 6.1.1.4'
Pr Pr -0.2180 2.8214 'International Tables Vol C Tables 4.2.6.8 and 6.1.1.4'

loop_
_geom_angle_atom_site_label_1
_geom_angle_atom_site_label_2
_geom_angle_atom_site_label_3
_geom_angle
_geom_angle_site_symmetry_1
_geom_angle_site_symmetry_3
O8 Pr1 O7 152.0(4) . .
O8 Pr1 O2 99.1(5) . .
O7 Pr1 O2 91.6(5) . .
O8 Pr1 O1 82.8(5) . 6_566
O7 Pr1 O1 76.2(5) . 6_566
O2 Pr1 O1 71.2(4) . 6_566
O8 Pr1 O3 77.0(4) . 6_566
O7 Pr1 O3 78.0(4) . 6_566
O2 Pr1 O3 139.3(4) . 6_566
O1 Pr1 O3 68.0(4) 6_566 6_566
O8 Pr1 O4 101.3(4) . .
O7 Pr1 O4 83.2(4) . .
O2 Pr1 O4 145.6(4) . .
O1 Pr1 O4 138.6(4) 6_566 .
O3 Pr1 O4 72.8(4) 6_566 .
O8 Pr1 O10 136.5(4) . .
O7 Pr1 O10 71.5(4) . .
O2 Pr1 O10 71.1(5) . .
O1 Pr1 O10 128.8(5) 6_566 .
O3 Pr1 O10 137.7(4) 6_566 .
O4 Pr1 O10 75.0(4) . .
O8 Pr1 O1 73.4(4) . .
O7 Pr1 O1 131.3(4) . .
O2 Pr1 O1 50.3(4) . .
O1 Pr1 O1 110.0(5) 6_566 .
O3 Pr1 O1 150.4(4) 6_566 .
O4 Pr1 O1 110.6(4) . .
O10 Pr1 O1 68.0(4) . .
O8 Pr1 O3 79.6(4) . .
O7 Pr1 O3 121.0(4) . .
O2 Pr1 O3 109.9(4) . .
O1 Pr1 O3 162.3(4) 6_566 .
O3 Pr1 O3 109.2(5) 6_566 .
O4 Pr1 O3 48.3(4) . .
O10 Pr1 O3 65.6(4) . .
O1 Pr1 O3 63.2(4) . .
O8 Pr1 C1 86.4(6) . .
O7 Pr1 C1 111.6(6) . .
O2 Pr1 C1 24.1(5) . .
O1 Pr1 C1 89.7(5) 6_566 .
O3 Pr1 C1 153.5(6) 6_566 .
O4 Pr1 C1 131.5(5) . .
O10 Pr1 C1 67.6(6) . .
O1 Pr1 C1 26.2(5) . .
O3 Pr1 C1 87.6(5) . .
O8 Pr1 C10 91.4(5) . .
O7 Pr1 C10 101.7(5) . .
O2 Pr1 C10 129.2(5) . .
O1 Pr1 C10 159.5(5) 6_566 .
O3 Pr1 C10 91.5(5) 6_566 .
O4 Pr1 C10 24.0(4) . .
O10 Pr1 C10 67.5(5) . .
O1 Pr1 C10 86.9(4) . .
O3 Pr1 C10 24.4(4) . .
C1 Pr1 C10 109.6(5) . .
C1 O1 Pr1 155.1(12) . 6_565
C1 O1 Pr1 90.3(11) . .
Pr1 O1 Pr1 114.0(5) 6_565 .
C1 O2 Pr1 100.9(13) . .
C10 O3 Pr1 157.8(12) . 6_565
C10 O3 Pr1 92.3(10) . .
Pr1 O3 Pr1 109.8(5) 6_565 .
C10 O4 Pr1 100.8(12) . .
C4 O7 Pr1 138.9(12) . .
C4 O8 Pr1 142.0(11) 6_565 .
O2 C1 O1 118.5(19) . .
O2 C1 C2 99(3) . .
O1 C1 C2 120(2) . .
O2 C1 C20 110(5) . .
O1 C1 C20 125(2) . .
C2 C1 C20 23(10) . .
O2 C1 Pr1 55.0(11) . .
O1 C1 Pr1 63.5(10) . .
C2 C1 Pr1 129(3) . .
C20 C1 Pr1 152(8) . .
C20 C2 C2 80(4) . 2
C20 C2 C20 38(9) . 2
C2 C2 C20 55(7) 2 2
C20 C2 C1 18(4) . .
C2 C2 C1 79(4) 2 .
C20 C2 C1 51(7) 2 .
C20 C2 C3 43(10) . .
C2 C2 C3 39(10) 2 .
C20 C2 C3 20(6) 2 .
C1 C2 C3 48(10) . .
C2 C3 C2 101(10) . 2
O8 C4 O7 122.4(17) 6_566 .
O8 C4 C5 117.2(15) 6_566 .
O7 C4 C5 120.3(16) . .
C4 C5 C7 110.4(17) . .
C4 C5 C11 113.2(15) . .
C7 C5 C11 108.8(17) . .
O4 C10 O3 118.4(18) . .
O4 C10 C11 120.9(18) . 7_556
O3 C10 C11 120.8(16) . 7_556
O4 C10 Pr1 55.2(10) . .
O3 C10 Pr1 63.3(10) . .
C11 C10 Pr1 175.1(13) 7_556 .
C12 C11 C10 116.9(16) . 7_556
C12 C11 C5 116.6(17) . .
C10 C11 C5 110.6(17) 7_556 .
C2 C20 C20 86(5) . 2
C2 C20 C2 45(10) . 2
C20 C20 C2 56(6) 2 2
C2 C20 C27 154(7) . .
C20 C20 C27 75.1(11) 2 .
C2 C20 C27 128(7) 2 .
C2 C20 C1 139(10) . .
C20 C20 C1 118(3) 2 .
C2 C20 C1 119(5) 2 .
C27 C20 C1 67(8) . .
C20 C27 C20 30(2) . 2

loop_
_geom_bond_atom_site_label_1
_geom_bond_atom_site_label_2
_geom_bond_distance
_geom_bond_site_symmetry_2
Pr1 O8 2.440(13) .
Pr1 O7 2.473(12) .
Pr1 O2 2.455(15) .
Pr1 O1 2.497(12) 6_566
Pr1 O3 2.527(13) 6_566
Pr1 O4 2.553(13) .
Pr1 O10 2.546(13) .
Pr1 O1 2.632(13) .
Pr1 O3 2.730(12) .
Pr1 C1 2.94(2) .
Pr1 C10 3.05(2) .
O1 C1 1.30(2) .
O1 Pr1 2.497(12) 6_565
O2 C1 1.22(2) .
O3 C10 1.26(2) .
O3 Pr1 2.527(13) 6_565
O4 C10 1.26(2) .
O7 C4 1.25(2) .
O8 C4 1.25(2) 6_565
C1 C2 3.4(3) .
C1 C20 1.62(10) .
C2 C20 2.0(5) .
C2 C2 1.75(17) 2
C2 C20 2.4(4) 2
C2 C3 1.1(2) .
C3 C2 1.1(2) 2
C4 O8 1.25(2) 6_566
C4 C5 1.53(3) .
C5 C7 1.58(3) .
C5 C11 1.55(2) .
C10 C11 1.51(3) 7_556
C11 C12 1.52(3) .
C11 C10 1.51(3) 7_556
C20 C20 1.49(10) 2
C20 C2 2.4(4) 2
C20 C27 2.9(2) .
C27 C20 2.9(2) 2

loop_
_geom_torsion_atom_site_label_1
_geom_torsion_atom_site_label_2
_geom_torsion_atom_site_label_3
_geom_torsion_atom_site_label_4
_geom_torsion
_geom_torsion_site_symmetry_1
_geom_torsion_site_symmetry_4
O8 Pr1 O1 C1 -117.0(14) . .
O7 Pr1 O1 C1 47.7(15) . .
O2 Pr1 O1 C1 0.4(14) . .
O1 Pr1 O1 C1 -41.3(13) 6_566 .
O3 Pr1 O1 C1 -121.8(14) 6_566 .
O4 Pr1 O1 C1 146.9(14) . .
O10 Pr1 O1 C1 83.7(14) . .
O3 Pr1 O1 C1 156.5(15) . .
C10 Pr1 O1 C1 150.6(14) . .
O8 Pr1 O1 Pr1 68.7(6) . 6_565
O7 Pr1 O1 Pr1 -126.6(6) . 6_565
O2 Pr1 O1 Pr1 -173.9(9) . 6_565
O1 Pr1 O1 Pr1 144.4(8) 6_566 6_565
O3 Pr1 O1 Pr1 63.9(11) 6_566 6_565
O4 Pr1 O1 Pr1 -27.4(7) . 6_565
O10 Pr1 O1 Pr1 -90.6(6) . 6_565
O3 Pr1 O1 Pr1 -17.8(5) . 6_565
C1 Pr1 O1 Pr1 -174.3(17) . 6_565
C10 Pr1 O1 Pr1 -23.7(6) . 6_565
O8 Pr1 O2 C1 59.0(16) . .
O7 Pr1 O2 C1 -147.0(16) . .
O1 Pr1 O2 C1 138.2(17) 6_566 .
O3 Pr1 O2 C1 139.6(14) 6_566 .
O4 Pr1 O2 C1 -66.8(19) . .
O10 Pr1 O2 C1 -77.1(16) . .
O1 Pr1 O2 C1 -0.5(15) . .
O3 Pr1 O2 C1 -23.1(17) . .
C10 Pr1 O2 C1 -40.4(18) . .
O8 Pr1 O3 C10 117.9(11) . .
O7 Pr1 O3 C10 -41.5(12) . .
O2 Pr1 O3 C10 -146.1(11) . .
O1 Pr1 O3 C10 123.4(15) 6_566 .
O3 Pr1 O3 C10 45.7(9) 6_566 .
O4 Pr1 O3 C10 2.4(10) . .
O10 Pr1 O3 C10 -88.9(11) . .
O1 Pr1 O3 C10 -165.5(12) . .
C1 Pr1 O3 C10 -155.4(12) . .
O8 Pr1 O3 Pr1 -59.6(5) . 6_565
O7 Pr1 O3 Pr1 141.0(5) . 6_565
O2 Pr1 O3 Pr1 36.4(7) . 6_565
O1 Pr1 O3 Pr1 -54.1(16) 6_566 6_565
O3 Pr1 O3 Pr1 -131.8(7) 6_566 6_565
O4 Pr1 O3 Pr1 -175.1(8) . 6_565
O10 Pr1 O3 Pr1 93.6(6) . 6_565
O1 Pr1 O3 Pr1 17.0(5) . 6_565
C1 Pr1 O3 Pr1 27.2(7) . 6_565
C10 Pr1 O3 Pr1 -177.5(13) . 6_565
O8 Pr1 O4 C10 -67.3(12) . .
O7 Pr1 O4 C10 140.8(12) . .
O2 Pr1 O4 C10 58.0(15) . .
O1 Pr1 O4 C10 -159.2(11) 6_566 .
O3 Pr1 O4 C10 -139.7(12) 6_566 .
O10 Pr1 O4 C10 68.1(11) . .
O1 Pr1 O4 C10 9.1(13) . .
O3 Pr1 O4 C10 -2.4(10) . .
C1 Pr1 O4 C10 27.9(14) . .
O8 Pr1 O7 C4 35(3) . .
O2 Pr1 O7 C4 -78(2) . .
O1 Pr1 O7 C4 -8(2) 6_566 .
O3 Pr1 O7 C4 62(2) 6_566 .
O4 Pr1 O7 C4 136(2) . .
O10 Pr1 O7 C4 -147(2) . .
O1 Pr1 O7 C4 -112.4(19) . .
O3 Pr1 O7 C4 167.6(19) . .
C1 Pr1 O7 C4 -92(2) . .
C10 Pr1 O7 C4 151(2) . .
O7 Pr1 O8 C4 -179.0(19) . 6_565
O2 Pr1 O8 C4 -68(2) . 6_565
O1 Pr1 O8 C4 -137(2) 6_566 6_565
O3 Pr1 O8 C4 154(2) 6_566 6_565
O4 Pr1 O8 C4 84(2) . 6_565
O10 Pr1 O8 C4 4(3) . 6_565
O1 Pr1 O8 C4 -24(2) . 6_565
O3 Pr1 O8 C4 41(2) . 6_565
C1 Pr1 O8 C4 -47(2) . 6_565
C10 Pr1 O8 C4 62(2) . 6_565
Pr1 O2 C1 O1 1(3) . .
Pr1 O2 C1 C2 132(3) . .
Pr1 O2 C1 C20 153(7) . .
Pr1 O1 C1 O2 167(2) 6_565 .
Pr1 O1 C1 O2 -1(2) . .
Pr1 O1 C1 C2 46(6) 6_565 .
Pr1 O1 C1 C2 -122(4) . .
Pr1 O1 C1 C20 19(11) 6_565 .
Pr1 O1 C1 C20 -148(10) . .
Pr1 O1 C1 Pr1 168(4) 6_565 .
O8 Pr1 C1 O2 -122.0(16) . .
O7 Pr1 C1 O2 35.9(17) . .
O1 Pr1 C1 O2 -39.2(16) 6_566 .
O3 Pr1 C1 O2 -71(2) 6_566 .
O4 Pr1 C1 O2 136.1(13) . .
O10 Pr1 C1 O2 93.7(16) . .
O1 Pr1 C1 O2 179(3) . .
O3 Pr1 C1 O2 158.3(16) . .
C10 Pr1 C1 O2 147.8(14) . .
O8 Pr1 C1 O1 58.8(13) . .
O7 Pr1 C1 O1 -143.3(12) . .
O2 Pr1 C1 O1 -179(3) . .
O1 Pr1 C1 O1 141.7(12) 6_566 .
O3 Pr1 C1 O1 109.7(13) 6_566 .
O4 Pr1 C1 O1 -43.0(17) . .
O10 Pr1 C1 O1 -85.4(13) . .
O3 Pr1 C1 O1 -20.8(13) . .
C10 Pr1 C1 O1 -31.4(15) . .
O8 Pr1 C1 C2 167(2) . .
O7 Pr1 C1 C2 -36(2) . .
O2 Pr1 C1 C2 -71(3) . .
O1 Pr1 C1 C2 -111(2) 6_566 .
O3 Pr1 C1 C2 -143(2) 6_566 .
O4 Pr1 C1 C2 65(2) . .
O10 Pr1 C1 C2 22(2) . .
O1 Pr1 C1 C2 108(3) . .
O3 Pr1 C1 C2 87(2) . .
C10 Pr1 C1 C2 76(2) . .
O8 Pr1 C1 C20 173(4) . .
O7 Pr1 C1 C20 -29(4) . .
O2 Pr1 C1 C20 -65(4) . .
O1 Pr1 C1 C20 -104(4) 6_566 .
O3 Pr1 C1 C20 -136(4) 6_566 .
O4 Pr1 C1 C20 71(4) . .
O10 Pr1 C1 C20 29(4) . .
O1 Pr1 C1 C20 114(4) . .
O3 Pr1 C1 C20 93(4) . .
C10 Pr1 C1 C20 83(4) . .
O2 C1 C2 C20 120(8) . .
O1 C1 C2 C20 -109(8) . .
Pr1 C1 C2 C20 172(7) . .
O2 C1 C2 C2 29(7) . 2
O1 C1 C2 C2 159(6) . 2
C20 C1 C2 C2 -92(12) . 2
Pr1 C1 C2 C2 80(7) . 2
O2 C1 C2 C20 83(6) . 2
O1 C1 C2 C20 -147(4) . 2
C20 C1 C2 C20 -38(6) . 2
Pr1 C1 C2 C20 134(5) . 2
O2 C1 C2 C3 57(11) . .
O1 C1 C2 C3 -173(9) . .
C20 C1 C2 C3 -63(9) . .
Pr1 C1 C2 C3 109(10) . .
C20 C2 C3 C2 -157(6) . 2
C20 C2 C3 C2 138(10) 2 2
C1 C2 C3 C2 -132(5) . 2
Pr1 O7 C4 O8 -42(3) . 6_566
Pr1 O7 C4 C5 142.4(15) . .
O8 C4 C5 C7 48(2) 6_566 .
O7 C4 C5 C7 -136(2) . .
O8 C4 C5 C11 170.2(17) 6_566 .
O7 C4 C5 C11 -14(3) . .
Pr1 O4 C10 O3 4.5(19) . .
Pr1 O4 C10 C11 -176.5(14) . 7_556
Pr1 O3 C10 O4 170(2) 6_565 .
Pr1 O3 C10 O4 -4.1(18) . .
Pr1 O3 C10 C11 -9(4) 6_565 7_556
Pr1 O3 C10 C11 176.8(16) . 7_556
Pr1 O3 C10 Pr1 174(3) 6_565 .
O8 Pr1 C10 O4 115.2(12) . .
O7 Pr1 C10 O4 -39.9(12) . .
O2 Pr1 C10 O4 -141.8(11) . .
O1 Pr1 C10 O4 42(2) 6_566 .
O3 Pr1 C10 O4 38.2(12) 6_566 .
O10 Pr1 C10 O4 -104.0(12) . .
O1 Pr1 C10 O4 -171.5(12) . .
O3 Pr1 C10 O4 175.6(19) . .
C1 Pr1 C10 O4 -158.1(12) . .
O8 Pr1 C10 O3 -60.4(11) . .
O7 Pr1 C10 O3 144.5(10) . .
O2 Pr1 C10 O3 42.6(13) . .
O1 Pr1 C10 O3 -133.5(14) 6_566 .
O3 Pr1 C10 O3 -137.4(9) 6_566 .
O4 Pr1 C10 O3 -175.6(19) . .
O10 Pr1 C10 O3 80.4(11) . .
O1 Pr1 C10 O3 12.9(11) . .
C1 Pr1 C10 O3 26.3(12) . .
O8 Pr1 C10 C11 153(15) . 7_556
O7 Pr1 C10 C11 -2(15) . 7_556
O2 Pr1 C10 C11 -104(15) . 7_556
O1 Pr1 C10 C11 80(16) 6_566 7_556
O3 Pr1 C10 C11 76(15) 6_566 7_556
O4 Pr1 C10 C11 38(15) . 7_556
O10 Pr1 C10 C11 -66(15) . 7_556
O1 Pr1 C10 C11 -133(15) . 7_556
O3 Pr1 C10 C11 -146(16) . 7_556
C1 Pr1 C10 C11 -120(15) . 7_556
C4 C5 C11 C12 -69(2) . .
C7 C5 C11 C12 54(2) . .
C4 C5 C11 C10 67(2) . 7_556
C7 C5 C11 C10 -169.4(17) . 7_556
C2 C2 C20 C20 -44(8) 2 2
C1 C2 C20 C20 -129(10) . 2
C3 C2 C20 C20 -30(6) . 2
C20 C2 C20 C2 44(8) 2 2
C1 C2 C20 C2 -85(12) . 2
C3 C2 C20 C2 15(5) . 2
C2 C2 C20 C27 -88(12) 2 .
C20 C2 C20 C27 -43(9) 2 .
C1 C2 C20 C27 -172(18) . .
C3 C2 C20 C27 -73(12) . .
C2 C2 C20 C1 85(12) 2 .
C20 C2 C20 C1 129(10) 2 .
C3 C2 C20 C1 99(9) . .
O2 C1 C20 C2 -65(7) . .
O1 C1 C20 C2 85(12) . .
Pr1 C1 C20 C2 -13(10) . .
O2 C1 C20 C20 54(9) . 2
O1 C1 C20 C20 -156(3) . 2
C2 C1 C20 C20 119(13) . 2
Pr1 C1 C20 C20 106(8) . 2
O2 C1 C20 C2 -11(14) . 2
O1 C1 C20 C2 139(7) . 2
C2 C1 C20 C2 54(18) . 2
Pr1 C1 C20 C2 41(13) . 2
O2 C1 C20 C27 112(3) . .
O1 C1 C20 C27 -99(6) . .
C2 C1 C20 C27 176(8) . .
Pr1 C1 C20 C27 164(4) . .
C2 C20 C27 C20 45(10) . 2
C2 C20 C27 C20 -19(4) 2 2
C1 C20 C27 C20 -129(6) . 2
